data_4102997
loop_
_publ_author_name
'Gerald F. Manbeck'
'William W. Brennessel'
'Robert A. Stockland'
'Richard Eisenberg'

_publ_section_title
;
 Luminescent Au(I)/Cu(I) Alkynyl Clusters with an Ethynyl Steroid and
 Related Aliphatic Ligands: An Octanuclear Au4Cu4 Cluster and Luminescence
 Polymorphism in Au3Cu2 Clusters
;
_journal_name_full 'Journal of the American Chemical Society'
_journal_page_first 12307
_journal_page_last 12318
_journal_paper_doi 10.1021/ja103400e
_journal_volume 132
_journal_year 2010
_chemical_absolute_configuration ad
_chemical_formula_moiety 'C42 H54 Au3 Cu2 O6, C36 H30 N P2, 4(C H2 Cl2)'
_chemical_formula_sum 'C82 H92 Au3 Cl8 Cu2 N O6 P2'
_chemical_formula_weight 2251.09
_chemical_name_common 6b
_chemical_name_systematic
; 
 ? 
;
_space_group_IT_number 19
_symmetry_cell_setting orthorhombic
_symmetry_space_group_name_Hall 'P 2ac 2ab'
_symmetry_space_group_name_H-M 'P 21 21 21'
_atom_sites_solution_hydrogens geom
_atom_sites_solution_primary direct
_atom_sites_solution_secondary difmap
_audit_creation_method SHELXL-97
_cell_angle_alpha 90.00
_cell_angle_beta 90.00
_cell_angle_gamma 90.00
_cell_formula_units_Z 4
_cell_length_a 18.0506(13)
_cell_length_b 20.7398(15)
_cell_length_c 22.5954(16)
_cell_measurement_reflns_used 3963
_cell_measurement_temperature 100.0(1)
_cell_measurement_theta_max 34.05
_cell_measurement_theta_min 2.26
_cell_volume 8458.9(11)
_computing_cell_refinement 'SAINT (Bruker, 2009)'
_computing_data_collection 'APEX2 (Bruker, 2009)'
_computing_data_reduction 'SAINT (Bruker, 2009)'
_computing_molecular_graphics 'SHELXTL (Sheldrick, 2008)'
_computing_publication_material 'SHELXTL (Sheldrick, 2008)'
_computing_structure_refinement 'SHELXL-97 (Sheldrick, 2008)'
_computing_structure_solution 'SIR97 (Altomare et al., 1999)'
_diffrn_ambient_temperature 100.0(1)
_diffrn_measured_fraction_theta_full 0.999
_diffrn_measured_fraction_theta_max 0.999
_diffrn_measurement_device_type 'Bruker SMART APEX II CCD Platform'
_diffrn_measurement_method 'area detector, \w scans per \f'
_diffrn_radiation_monochromator graphite
_diffrn_radiation_source 'fine-focus sealed tube'
_diffrn_radiation_type MoK\a
_diffrn_radiation_wavelength 0.71073
_diffrn_reflns_av_R_equivalents 0.0878
_diffrn_reflns_av_sigmaI/netI 0.0837
_diffrn_reflns_limit_h_max 31
_diffrn_reflns_limit_h_min -31
_diffrn_reflns_limit_k_max 35
_diffrn_reflns_limit_k_min -35
_diffrn_reflns_limit_l_max 38
_diffrn_reflns_limit_l_min -38
_diffrn_reflns_number 209066
_diffrn_reflns_theta_full 37.78
_diffrn_reflns_theta_max 37.78
_diffrn_reflns_theta_min 1.33
_diffrn_standards_number 0
_exptl_absorpt_coefficient_mu 6.021
_exptl_absorpt_correction_T_max 0.4861
_exptl_absorpt_correction_T_min 0.3036
_exptl_absorpt_correction_type multi-scan
_exptl_absorpt_process_details 'SADABS (Sheldrick, 2008)'
_exptl_crystal_colour 'pale yellow'
_exptl_crystal_density_diffrn 1.768
_exptl_crystal_density_method 'not measured'
_exptl_crystal_description rod
_exptl_crystal_F_000 4400
_exptl_crystal_size_max 0.26
_exptl_crystal_size_mid 0.14
_exptl_crystal_size_min 0.14
_refine_diff_density_max 2.692
_refine_diff_density_min -1.875
_refine_diff_density_rms 0.249
_refine_ls_abs_structure_details 'Flack H D (1983), 21135 Friedel pairs, Acta Cryst. A39, 876-881'
_refine_ls_abs_structure_Flack -0.006(4)
_refine_ls_extinction_method none
_refine_ls_goodness_of_fit_ref 1.026
_refine_ls_hydrogen_treatment constr
_refine_ls_matrix_type full
_refine_ls_number_parameters 924
_refine_ls_number_reflns 45248
_refine_ls_number_restraints 26
_refine_ls_restrained_S_all 1.025
_refine_ls_R_factor_all 0.0930
_refine_ls_R_factor_gt 0.0496
_refine_ls_shift/su_max 0.002
_refine_ls_shift/su_mean 0.000
_refine_ls_structure_factor_coef Fsqd
_refine_ls_weighting_details 'calc w=1/[\s^2^(Fo^2^)+(0.0613P)^2^+0.0000P] where P=(Fo^2^+2Fc^2^)/3'
_refine_ls_weighting_scheme calc
_refine_ls_wR_factor_gt 0.1084
_refine_ls_wR_factor_ref 0.1260
_reflns_number_gt 31055
_reflns_number_total 45248
_reflns_threshold_expression >2sigma(I)
_cod_data_source_file ja103400e_si_003_6.cif
_cod_data_source_block 6b
_cod_database_code 4102997

loop_
_symmetry_equiv_pos_as_xyz
'x, y, z'
'-x+1/2, -y, z+1/2'
'-x, y+1/2, -z+1/2'
'x+1/2, -y+1/2, -z'

loop_
_atom_site_label
_atom_site_type_symbol
_atom_site_fract_x
_atom_site_fract_y
_atom_site_fract_z
_atom_site_U_iso_or_equiv
_atom_site_adp_type
_atom_site_occupancy
_atom_site_symmetry_multiplicity
_atom_site_calc_flag
_atom_site_refinement_flags
_atom_site_disorder_assembly
_atom_site_disorder_group
Au1 Au 0.870189(11) -0.030199(9) 0.725689(8) 0.02046(4) Uani 1 1 d . . .
Au2 Au 0.759064(11) 0.070849(10) 0.806463(8) 0.02071(4) Uani 1 1 d . . .
Au3 Au 0.950817(11) 0.074343(10) 0.823049(9) 0.02079(4) Uani 1 1 d . . .
Cu1 Cu 0.86462(4) 0.11654(3) 0.71836(3) 0.02347(13) Uani 1 1 d . . .
Cu2 Cu 0.85785(4) -0.02728(3) 0.85898(3) 0.02074(12) Uani 1 1 d . . .
O1 O 0.9079(2) 0.18556(18) 0.59543(18) 0.0245(8) Uani 1 1 d . . .
H1 H 0.8621 0.1805 0.5907 0.037 Uiso 1 1 calc R . .
O2 O 0.8365(2) -0.15961(18) 0.92831(16) 0.0213(7) Uani 1 1 d . . .
H2 H 0.8819 -0.1656 0.9226 0.032 Uiso 1 1 calc R . .
O3 O 0.7621(2) 0.1689(2) 0.58052(17) 0.0279(8) Uani 1 1 d . . .
H3 H 0.7419 0.1386 0.5619 0.042 Uiso 1 1 calc R . .
O4 O 0.7771(3) -0.0764(2) 1.00718(19) 0.0416(12) Uani 1 1 d . . .
H4 H 0.8087 -0.0968 0.9873 0.062 Uiso 1 1 calc R . .
O5 O 0.9362(3) 0.2810(2) 0.6728(2) 0.0384(11) Uani 1 1 d . . .
H5 H 0.9035 0.2594 0.6553 0.058 Uiso 1 1 calc R . .
O6 O 0.9861(2) -0.16319(18) 0.91475(17) 0.0229(7) Uani 1 1 d . . .
H6 H 1.0113 -0.1798 0.8874 0.034 Uiso 1 1 calc R . .
C1 C 0.8999(3) 0.0350(3) 0.6652(2) 0.0233(10) Uani 1 1 d . . .
C2 C 0.9180(3) 0.0774(3) 0.6323(2) 0.0236(10) Uani 1 1 d . . .
C3 C 0.8403(3) -0.0946(2) 0.7860(2) 0.0195(9) Uani 1 1 d . . .
C4 C 0.8221(3) -0.1290(2) 0.8279(2) 0.0198(9) Uani 1 1 d . . .
C5 C 0.7484(3) 0.1173(3) 0.7297(2) 0.0248(10) Uani 1 1 d . . .
C6 C 0.7408(3) 0.1482(3) 0.6848(2) 0.0247(10) Uani 1 1 d . . .
C7 C 0.7663(3) 0.0293(3) 0.8858(2) 0.0239(10) Uani 1 1 d . . .
C8 C 0.7780(3) 0.0077(3) 0.9355(2) 0.0229(10) Uani 1 1 d . . .
C9 C 0.9402(3) 0.1561(3) 0.7783(2) 0.0233(10) Uani 1 1 d . . .
C10 C 0.9323(3) 0.2090(3) 0.7544(2) 0.0216(10) Uani 1 1 d . . .
C11 C 0.9700(3) -0.0039(3) 0.8715(3) 0.0239(10) Uani 1 1 d . . .
C12 C 0.9903(3) -0.0504(3) 0.9013(2) 0.0219(10) Uani 1 1 d . . .
C13 C 0.9448(3) 0.1250(2) 0.5880(2) 0.0230(10) Uani 1 1 d . . .
C14 C 0.9364(4) 0.1011(3) 0.5241(2) 0.0277(12) Uani 1 1 d . . .
H14A H 0.9494 0.0548 0.5209 0.033 Uiso 1 1 calc R . .
H14B H 0.8851 0.1074 0.5097 0.033 Uiso 1 1 calc R . .
C15 C 0.9911(4) 0.1428(3) 0.4891(3) 0.0382(16) Uani 1 1 d . . .
H15A H 1.0192 0.1159 0.4608 0.046 Uiso 1 1 calc R . .
H15B H 0.9641 0.1764 0.4666 0.046 Uiso 1 1 calc R . .
C16 C 1.0438(4) 0.1741(3) 0.5334(3) 0.0317(13) Uani 1 1 d . . .
H16A H 1.0341 0.2209 0.5367 0.038 Uiso 1 1 calc R . .
H16B H 1.0961 0.1676 0.5214 0.038 Uiso 1 1 calc R . .
C17 C 1.0272(3) 0.1394(3) 0.5923(3) 0.0260(11) Uani 1 1 d . . .
H17A H 1.0565 0.0992 0.5959 0.031 Uiso 1 1 calc R . .
H17B H 1.0381 0.1676 0.6266 0.031 Uiso 1 1 calc R . .
C18 C 0.7970(3) -0.1724(2) 0.8755(2) 0.0175(9) Uani 1 1 d . . .
C19 C 0.8051(3) -0.2438(2) 0.8600(2) 0.0232(10) Uani 1 1 d . . .
H19A H 0.7870 -0.2525 0.8194 0.028 Uiso 1 1 calc R . .
H19B H 0.8574 -0.2577 0.8630 0.028 Uiso 1 1 calc R . .
C20 C 0.7571(4) -0.2781(3) 0.9058(3) 0.0297(12) Uani 1 1 d . . .
H20A H 0.7876 -0.2928 0.9397 0.036 Uiso 1 1 calc R . .
H20B H 0.7322 -0.3160 0.8881 0.036 Uiso 1 1 calc R . .
C21 C 0.6995(4) -0.2274(3) 0.9262(3) 0.0307(12) Uani 1 1 d . . .
H21A H 0.6484 -0.2432 0.9193 0.037 Uiso 1 1 calc R . .
H21B H 0.7054 -0.2178 0.9689 0.037 Uiso 1 1 calc R . .
C22 C 0.7148(3) -0.1677(3) 0.8893(3) 0.0250(11) Uani 1 1 d . . .
H22A H 0.7035 -0.1280 0.9118 0.030 Uiso 1 1 calc R . .
H22B H 0.6850 -0.1680 0.8525 0.030 Uiso 1 1 calc R . .
C23 C 0.7177(3) 0.1851(3) 0.6310(2) 0.0242(10) Uani 1 1 d . . .
C24 C 0.6354(3) 0.1751(3) 0.6170(3) 0.0273(11) Uani 1 1 d . . .
H24A H 0.6269 0.1325 0.5984 0.033 Uiso 1 1 calc R . .
H24B H 0.6048 0.1784 0.6532 0.033 Uiso 1 1 calc R . .
C25 C 0.6179(4) 0.2298(3) 0.5739(3) 0.0353(14) Uani 1 1 d . . .
H25A H 0.6259 0.2156 0.5325 0.042 Uiso 1 1 calc R . .
H25B H 0.5658 0.2438 0.5782 0.042 Uiso 1 1 calc R . .
C26 C 0.6703(4) 0.2841(3) 0.5897(3) 0.0349(14) Uani 1 1 d . . .
H26A H 0.6423 0.3216 0.6050 0.042 Uiso 1 1 calc R . .
H26B H 0.6987 0.2979 0.5544 0.042 Uiso 1 1 calc R . .
C27 C 0.7233(4) 0.2574(3) 0.6378(3) 0.0287(12) Uani 1 1 d . . .
H27A H 0.7747 0.2724 0.6311 0.034 Uiso 1 1 calc R . .
H27B H 0.7073 0.2711 0.6778 0.034 Uiso 1 1 calc R . .
C28 C 0.7873(4) -0.0087(3) 0.9985(2) 0.0267(11) Uani 1 1 d . . .
C29 C 0.7311(4) 0.0279(3) 1.0368(3) 0.0352(13) Uani 1 1 d . . .
H29A H 0.6825 0.0308 1.0167 0.042 Uiso 1 1 calc R . .
H29B H 0.7245 0.0065 1.0756 0.042 Uiso 1 1 calc R . .
C30 C 0.7656(4) 0.0944(3) 1.0442(3) 0.0408(16) Uani 1 1 d . . .
H30A H 0.7450 0.1248 1.0147 0.049 Uiso 1 1 calc R . .
H30B H 0.7555 0.1115 1.0843 0.049 Uiso 1 1 calc R . .
C31 C 0.8481(4) 0.0861(3) 1.0349(4) 0.0399(15) Uani 1 1 d . . .
H31A H 0.8757 0.0991 1.0709 0.048 Uiso 1 1 calc R . .
H31B H 0.8652 0.1129 1.0013 0.048 Uiso 1 1 calc R . .
C32 C 0.8606(4) 0.0149(4) 1.0218(3) 0.0403(16) Uani 1 1 d . . .
H32A H 0.9001 0.0091 0.9919 0.048 Uiso 1 1 calc R . .
H32B H 0.8746 -0.0087 1.0582 0.048 Uiso 1 1 calc R . .
C33 C 0.9258(3) 0.2758(3) 0.7357(2) 0.0258(11) Uani 1 1 d . . .
C34 C 0.8526(4) 0.3072(3) 0.7528(3) 0.0320(13) Uani 1 1 d . . .
H34A H 0.8192 0.2753 0.7715 0.038 Uiso 1 1 calc R . .
H34B H 0.8276 0.3252 0.7174 0.038 Uiso 1 1 calc R . .
C35 C 0.8722(4) 0.3617(4) 0.7970(3) 0.0426(16) Uani 1 1 d . . .
H35A H 0.8748 0.3450 0.8380 0.051 Uiso 1 1 calc R . .
H35B H 0.8354 0.3970 0.7953 0.051 Uiso 1 1 calc R . .
C36 C 0.9492(4) 0.3846(3) 0.7753(3) 0.0359(13) Uani 1 1 d . . .
H36A H 0.9457 0.4099 0.7382 0.043 Uiso 1 1 calc R . .
H36B H 0.9754 0.4103 0.8058 0.043 Uiso 1 1 calc R . .
C37 C 0.9858(3) 0.3190(3) 0.7654(3) 0.0298(12) Uani 1 1 d . . .
H37A H 1.0019 0.3001 0.8035 0.036 Uiso 1 1 calc R . .
H37B H 1.0296 0.3234 0.7393 0.036 Uiso 1 1 calc R . .
C38 C 1.0207(3) -0.1051(2) 0.9340(2) 0.0202(9) Uani 1 1 d . . .
C39 C 1.0073(4) -0.1037(3) 1.0018(2) 0.0275(12) Uani 1 1 d . . .
H39A H 1.0144 -0.0598 1.0180 0.033 Uiso 1 1 calc R . .
H39B H 0.9567 -0.1188 1.0117 0.033 Uiso 1 1 calc R . .
C40 C 1.0664(4) -0.1506(3) 1.0255(3) 0.0367(15) Uani 1 1 d . . .
H40A H 1.0440 -0.1933 1.0337 0.044 Uiso 1 1 calc R . .
H40B H 1.0880 -0.1338 1.0627 0.044 Uiso 1 1 calc R . .
C41 C 1.1272(3) -0.1568(3) 0.9773(3) 0.0285(11) Uani 1 1 d . . .
H41A H 1.1765 -0.1459 0.9937 0.034 Uiso 1 1 calc R . .
H41B H 1.1288 -0.2012 0.9613 0.034 Uiso 1 1 calc R . .
C42 C 1.1048(3) -0.1085(3) 0.9291(3) 0.0246(10) Uani 1 1 d . . .
H42A H 1.1274 -0.0658 0.9364 0.029 Uiso 1 1 calc R . .
H42B H 1.1201 -0.1240 0.8895 0.029 Uiso 1 1 calc R . .
P1 P 0.48419(8) 0.14254(7) 0.90214(6) 0.0220(3) Uani 1 1 d . . .
P2 P 0.32790(8) 0.15654(7) 0.94355(7) 0.0218(3) Uani 1 1 d D . .
N1 N 0.4010(3) 0.1658(3) 0.9067(2) 0.0265(10) Uani 1 1 d . A .
C43 C 0.5317(3) 0.2014(3) 0.8572(3) 0.0276(12) Uani 1 1 d . . .
C44 C 0.5039(4) 0.2634(3) 0.8566(3) 0.0390(16) Uani 1 1 d . . .
H44 H 0.4597 0.2737 0.8773 0.047 Uiso 1 1 calc R . .
C45 C 0.5427(5) 0.3115(4) 0.8242(4) 0.052(2) Uani 1 1 d . . .
H45 H 0.5260 0.3550 0.8243 0.062 Uiso 1 1 calc R . .
C46 C 0.6047(5) 0.2941(4) 0.7929(4) 0.055(2) Uani 1 1 d . . .
H46 H 0.6303 0.3263 0.7710 0.066 Uiso 1 1 calc R . .
C47 C 0.6310(4) 0.2323(4) 0.7919(3) 0.0424(16) Uani 1 1 d . . .
H47 H 0.6735 0.2215 0.7691 0.051 Uiso 1 1 calc R . .
C48 C 0.5943(3) 0.1850(3) 0.8250(3) 0.0321(13) Uani 1 1 d . . .
H48 H 0.6122 0.1420 0.8255 0.039 Uiso 1 1 calc R . .
C49 C 0.5298(3) 0.1377(3) 0.9727(2) 0.0243(10) Uani 1 1 d . . .
C50 C 0.5766(3) 0.1870(3) 0.9919(3) 0.0315(13) Uani 1 1 d . . .
H50 H 0.5907 0.2207 0.9658 0.038 Uiso 1 1 calc R . .
C51 C 0.6024(4) 0.1858(3) 1.0500(3) 0.0330(13) Uani 1 1 d . . .
H51 H 0.6330 0.2198 1.0638 0.040 Uiso 1 1 calc R . .
C52 C 0.5844(3) 0.1364(3) 1.0877(3) 0.0294(12) Uani 1 1 d . . .
H52 H 0.6039 0.1357 1.1267 0.035 Uiso 1 1 calc R . .
C53 C 0.5377(3) 0.0876(3) 1.0689(3) 0.0275(12) Uani 1 1 d . . .
H53 H 0.5235 0.0543 1.0955 0.033 Uiso 1 1 calc R . .
C54 C 0.5117(3) 0.0873(3) 1.0113(2) 0.0248(11) Uani 1 1 d . . .
H54 H 0.4814 0.0528 0.9979 0.030 Uiso 1 1 calc R . .
C55 C 0.4936(3) 0.0641(3) 0.8686(2) 0.0290(12) Uani 1 1 d . . .
C56 C 0.5568(4) 0.0269(4) 0.8783(3) 0.0376(14) Uani 1 1 d . . .
H56 H 0.5968 0.0430 0.9013 0.045 Uiso 1 1 calc R . .
C57 C 0.5601(5) -0.0345(4) 0.8536(3) 0.051(2) Uani 1 1 d . . .
H57 H 0.6014 -0.0616 0.8611 0.061 Uiso 1 1 calc R . .
C58 C 0.5037(6) -0.0556(4) 0.8186(4) 0.057(2) Uani 1 1 d . . .
H58 H 0.5067 -0.0975 0.8019 0.068 Uiso 1 1 calc R . .
C59 C 0.4429(5) -0.0184(4) 0.8065(3) 0.0485(18) Uani 1 1 d . . .
H59 H 0.4049 -0.0342 0.7813 0.058 Uiso 1 1 calc R . .
C60 C 0.4372(4) 0.0422(3) 0.8315(3) 0.0364(14) Uani 1 1 d . . .
H60 H 0.3955 0.0687 0.8234 0.044 Uiso 1 1 calc R . .
C61 C 0.3148(4) 0.0773(4) 0.9733(5) 0.0566(18) Uani 1 1 d . A .
C62 C 0.3256(4) 0.0659(4) 1.0325(5) 0.0593(18) Uani 1 1 d . . .
H62 H 0.3372 0.0999 1.0591 0.071 Uiso 1 1 calc R A .
C63 C 0.3188(5) 0.0007(4) 1.0526(5) 0.0608(18) Uani 1 1 d . A .
H63 H 0.3237 -0.0090 1.0935 0.073 Uiso 1 1 calc R . .
C64 C 0.3052(4) -0.0473(4) 1.0130(5) 0.0566(18) Uani 1 1 d . . .
H64 H 0.3037 -0.0905 1.0270 0.068 Uiso 1 1 calc R A .
C65 C 0.2944(4) -0.0370(4) 0.9578(5) 0.0593(18) Uani 1 1 d . A .
H65 H 0.2826 -0.0716 0.9318 0.071 Uiso 1 1 calc R . .
C66 C 0.3004(5) 0.0261(4) 0.9364(5) 0.0608(18) Uani 1 1 d . . .
H66 H 0.2943 0.0337 0.8953 0.073 Uiso 1 1 calc R A .
C67 C 0.2522(4) 0.1755(3) 0.8950(3) 0.0346(15) Uani 1 1 d . A .
C68 C 0.1848(4) 0.1434(4) 0.8975(4) 0.046(2) Uani 1 1 d . . .
H68 H 0.1767 0.1091 0.9246 0.055 Uiso 1 1 calc R A .
C69 C 0.1282(4) 0.1642(5) 0.8576(5) 0.062(3) Uani 1 1 d . A .
H69 H 0.0818 0.1426 0.8583 0.075 Uiso 1 1 calc R . .
C70 C 0.1374(5) 0.2113(5) 0.8205(4) 0.064(3) Uani 1 1 d . . .
H70 H 0.0981 0.2235 0.7950 0.077 Uiso 1 1 calc R A .
C71 C 0.2022(6) 0.2426(6) 0.8182(3) 0.072(3) Uani 1 1 d . A .
H71 H 0.2082 0.2769 0.7907 0.087 Uiso 1 1 calc R . .
C72 C 0.2607(4) 0.2260(4) 0.8549(3) 0.0426(17) Uani 1 1 d . . .
H72 H 0.3062 0.2489 0.8527 0.051 Uiso 1 1 calc R A .
C73 C 0.3206(8) 0.2089(6) 1.0070(5) 0.0264(13) Uani 0.523(11) 1 d PD A 1
C74 C 0.2523(8) 0.2075(6) 1.0364(5) 0.0333(15) Uani 0.523(11) 1 d PD A 1
H74 H 0.2123 0.1822 1.0220 0.040 Uiso 0.523(11) 1 calc PR A 1
C75 C 0.2451(7) 0.2446(6) 1.0872(5) 0.0360(16) Uani 0.523(11) 1 d PD A 1
H75 H 0.1996 0.2450 1.1083 0.043 Uiso 0.523(11) 1 calc PR A 1
C76 C 0.3037(7) 0.2806(5) 1.1068(5) 0.0264(13) Uani 0.523(11) 1 d PD A 1
H76 H 0.2986 0.3058 1.1416 0.032 Uiso 0.523(11) 1 calc PR A 1
C77 C 0.3680(8) 0.2807(7) 1.0773(6) 0.0333(15) Uani 0.523(11) 1 d PD A 1
H77 H 0.4079 0.3062 1.0915 0.040 Uiso 0.523(11) 1 calc PR A 1
C78 C 0.3775(8) 0.2436(8) 1.0258(7) 0.0360(16) Uani 0.523(11) 1 d PD A 1
H78 H 0.4233 0.2435 1.0051 0.043 Uiso 0.523(11) 1 calc PR A 1
C73' C 0.3275(9) 0.2138(6) 1.0042(5) 0.0264(13) Uani 0.477(11) 1 d PD A 5
C74' C 0.2605(9) 0.2351(6) 1.0298(5) 0.0333(15) Uani 0.477(11) 1 d PD A 5
H74' H 0.2147 0.2211 1.0135 0.040 Uiso 0.477(11) 1 calc PR A 5
C75' C 0.2600(8) 0.2763(7) 1.0785(5) 0.0360(16) Uani 0.477(11) 1 d PD A 5
H75' H 0.2146 0.2905 1.0953 0.043 Uiso 0.477(11) 1 calc PR A 5
C76' C 0.3258(7) 0.2956(6) 1.1012(5) 0.0264(13) Uani 0.477(11) 1 d PD A 5
H76' H 0.3262 0.3236 1.1345 0.032 Uiso 0.477(11) 1 calc PR A 5
C77' C 0.3906(8) 0.2763(8) 1.0777(6) 0.0333(15) Uani 0.477(11) 1 d PD A 5
H77' H 0.4360 0.2907 1.0944 0.040 Uiso 0.477(11) 1 calc PR A 5
C78' C 0.3914(8) 0.2345(9) 1.0282(7) 0.0360(16) Uani 0.477(11) 1 d PD A 5
H78' H 0.4373 0.2210 1.0118 0.043 Uiso 0.477(11) 1 calc PR A 5
C79 C 0.3351(6) 0.4553(5) 0.7894(5) 0.076(3) Uani 1 1 d . . .
H79A H 0.2927 0.4636 0.8160 0.091 Uiso 1 1 calc R . .
H79B H 0.3213 0.4701 0.7492 0.091 Uiso 1 1 calc R . .
Cl1 Cl 0.35306(15) 0.37413(14) 0.78754(13) 0.0725(7) Uani 1 1 d . . .
Cl2 Cl 0.4143(2) 0.50049(16) 0.81471(15) 0.0960(11) Uani 1 1 d . . .
C80 C 0.8709(5) 0.5435(4) 0.7545(5) 0.069(3) Uani 1 1 d . . .
H80A H 0.8983 0.5125 0.7797 0.083 Uiso 1 1 calc R . .
H80B H 0.9076 0.5693 0.7322 0.083 Uiso 1 1 calc R . .
Cl3 Cl 0.8120(3) 0.49938(16) 0.70283(15) 0.139(2) Uani 1 1 d . . .
Cl4 Cl 0.81923(19) 0.59316(13) 0.79819(12) 0.0770(8) Uani 1 1 d . . .
C81 C 0.5488(6) 0.4243(5) 0.9759(7) 0.102(5) Uani 1 1 d . . .
H81A H 0.5187 0.4299 0.9396 0.122 Uiso 1 1 calc R . .
H81B H 0.5257 0.4514 1.0069 0.122 Uiso 1 1 calc R . .
Cl5 Cl 0.6300(2) 0.4544(2) 0.9624(4) 0.177(3) Uani 1 1 d . . .
Cl6 Cl 0.5395(2) 0.34587(17) 0.9976(2) 0.1043(12) Uani 1 1 d . . .
C82 C 0.4540(8) 0.1939(8) 0.6990(9) 0.0892(14) Uani 0.642(4) 1 d PD B 1
H82A H 0.4617 0.1607 0.6681 0.107 Uiso 0.642(4) 1 calc PR B 1
H82B H 0.4914 0.1868 0.7304 0.107 Uiso 0.642(4) 1 calc PR B 1
Cl7 Cl 0.4680(3) 0.2678(3) 0.6687(2) 0.0892(14) Uani 0.642(4) 1 d PD B 1
Cl8 Cl 0.3685(3) 0.1841(4) 0.7285(3) 0.119(2) Uani 0.642(4) 1 d PD B 1
C82' C 0.4500(11) 0.1542(8) 0.6980(19) 0.119(2) Uani 0.358(4) 1 d PD B 5
H82C H 0.4793 0.1406 0.6631 0.142 Uiso 0.358(4) 1 calc PR B 5
H82D H 0.4773 0.1401 0.7337 0.142 Uiso 0.358(4) 1 calc PR B 5
Cl7' Cl 0.4455(6) 0.2359(5) 0.6985(5) 0.0892(14) Uani 0.358(4) 1 d PD B 5
Cl8' Cl 0.3680(6) 0.1149(6) 0.6963(5) 0.119(2) Uani 0.358(4) 1 d PD B 5

loop_
_atom_site_aniso_label
_atom_site_aniso_U_11
_atom_site_aniso_U_22
_atom_site_aniso_U_33
_atom_site_aniso_U_23
_atom_site_aniso_U_13
_atom_site_aniso_U_12
Au1 0.02841(9) 0.01720(8) 0.01579(7) 0.00268(6) 0.00470(7) -0.00211(7)
Au2 0.02482(9) 0.01896(8) 0.01834(8) 0.00220(7) -0.00293(7) 0.00165(7)
Au3 0.02116(8) 0.01651(8) 0.02470(9) 0.00294(7) -0.00099(7) 0.00021(7)
Cu1 0.0300(3) 0.0232(3) 0.0173(3) 0.0007(2) 0.0035(3) -0.0019(3)
Cu2 0.0247(3) 0.0178(3) 0.0197(3) 0.0015(2) 0.0012(2) -0.0011(2)
O1 0.030(2) 0.0179(17) 0.0253(19) 0.0000(14) 0.0026(16) 0.0003(15)
O2 0.0244(18) 0.0242(18) 0.0151(15) -0.0003(13) -0.0015(14) 0.0012(14)
O3 0.035(2) 0.031(2) 0.0173(16) -0.0043(15) 0.0008(16) 0.0015(18)
O4 0.084(4) 0.0194(19) 0.0218(19) 0.0021(16) 0.015(2) 0.005(2)
O5 0.063(3) 0.027(2) 0.025(2) 0.0014(17) 0.005(2) -0.015(2)
O6 0.030(2) 0.0164(16) 0.0223(18) -0.0019(14) -0.0004(15) -0.0002(14)
C1 0.033(3) 0.018(2) 0.019(2) -0.0003(18) 0.0057(19) -0.007(2)
C2 0.030(3) 0.019(2) 0.022(2) -0.0001(19) 0.0073(19) -0.001(2)
C3 0.025(2) 0.017(2) 0.017(2) 0.0013(16) 0.0052(18) 0.0018(17)
C4 0.021(2) 0.020(2) 0.018(2) -0.0007(17) -0.0008(18) -0.0024(17)
C5 0.029(3) 0.021(2) 0.023(2) 0.0040(19) -0.003(2) 0.000(2)
C6 0.022(2) 0.030(3) 0.023(2) 0.0000(19) -0.001(2) -0.003(2)
C7 0.023(2) 0.025(2) 0.024(2) -0.002(2) -0.0003(19) 0.002(2)
C8 0.023(2) 0.022(2) 0.024(2) -0.0019(19) 0.0047(19) 0.0031(19)
C9 0.024(2) 0.023(2) 0.023(2) -0.0018(19) 0.000(2) -0.0021(19)
C10 0.021(2) 0.023(2) 0.021(2) -0.0021(18) 0.0015(18) -0.0026(18)
C11 0.028(3) 0.017(2) 0.027(3) -0.0030(19) -0.004(2) 0.0002(19)
C12 0.025(2) 0.018(2) 0.023(2) -0.0012(18) -0.0055(19) 0.0030(18)
C13 0.028(3) 0.018(2) 0.023(2) 0.0053(18) 0.008(2) 0.0060(19)
C14 0.041(3) 0.020(2) 0.022(2) -0.0033(19) 0.011(2) -0.006(2)
C15 0.053(4) 0.038(4) 0.023(3) 0.005(2) 0.012(3) -0.014(3)
C16 0.038(3) 0.028(3) 0.029(3) 0.003(2) 0.008(3) -0.007(3)
C17 0.028(3) 0.024(3) 0.026(3) 0.003(2) 0.002(2) 0.000(2)
C18 0.022(2) 0.017(2) 0.0139(19) 0.0023(16) -0.0014(16) -0.0006(17)
C19 0.034(3) 0.015(2) 0.020(2) 0.0063(17) 0.001(2) -0.0008(19)
C20 0.044(3) 0.022(2) 0.023(2) 0.005(2) 0.006(2) -0.007(2)
C21 0.034(3) 0.030(3) 0.029(3) 0.007(2) 0.009(2) -0.003(2)
C22 0.027(3) 0.024(3) 0.024(2) 0.006(2) 0.001(2) -0.001(2)
C23 0.028(3) 0.027(3) 0.018(2) 0.0037(19) 0.0012(19) -0.001(2)
C24 0.032(3) 0.023(2) 0.028(3) 0.005(2) -0.004(2) -0.003(2)
C25 0.045(4) 0.038(3) 0.022(3) 0.004(2) -0.017(3) 0.001(3)
C26 0.038(3) 0.028(3) 0.039(3) 0.007(3) -0.006(3) 0.004(3)
C27 0.038(3) 0.025(3) 0.023(3) -0.006(2) -0.004(2) -0.002(2)
C28 0.039(3) 0.021(2) 0.020(2) 0.0047(19) 0.006(2) 0.007(2)
C29 0.041(3) 0.038(3) 0.027(3) 0.002(3) 0.013(3) 0.000(3)
C30 0.047(4) 0.033(3) 0.042(4) -0.010(3) 0.000(3) 0.017(3)
C31 0.040(4) 0.033(3) 0.047(4) 0.003(3) -0.001(3) -0.001(3)
C32 0.043(4) 0.053(4) 0.025(3) -0.010(3) -0.005(3) 0.018(3)
C33 0.038(3) 0.016(2) 0.023(3) 0.0028(18) -0.004(2) -0.002(2)
C34 0.028(3) 0.023(3) 0.046(4) 0.004(2) -0.001(3) 0.003(2)
C35 0.041(4) 0.043(4) 0.044(4) -0.001(3) 0.000(3) 0.009(3)
C36 0.041(3) 0.025(3) 0.042(3) -0.003(3) -0.006(3) -0.005(3)
C37 0.032(3) 0.021(2) 0.037(3) 0.000(2) -0.001(2) -0.006(2)
C38 0.025(2) 0.018(2) 0.017(2) 0.0001(17) -0.0011(18) 0.0034(18)
C39 0.044(3) 0.023(3) 0.016(2) 0.0026(19) -0.002(2) 0.014(2)
C40 0.042(4) 0.041(4) 0.027(3) 0.011(3) 0.005(3) 0.019(3)
C41 0.026(3) 0.030(3) 0.029(3) 0.004(2) 0.003(2) 0.007(2)
C42 0.027(3) 0.024(2) 0.024(2) 0.003(2) 0.003(2) 0.005(2)
P1 0.0199(6) 0.0278(7) 0.0183(6) -0.0003(5) -0.0013(5) 0.0061(5)
P2 0.0177(6) 0.0232(6) 0.0246(6) -0.0053(5) -0.0034(5) 0.0038(5)
N1 0.021(2) 0.036(3) 0.022(2) -0.0023(19) 0.0020(17) 0.0058(19)
C43 0.024(3) 0.037(3) 0.022(2) 0.008(2) 0.001(2) 0.007(2)
C44 0.037(3) 0.040(4) 0.040(4) 0.016(3) 0.010(3) 0.012(3)
C45 0.055(5) 0.040(4) 0.061(5) 0.025(4) 0.025(4) 0.021(3)
C46 0.051(4) 0.058(5) 0.057(5) 0.038(4) 0.013(4) 0.008(4)
C47 0.038(4) 0.052(4) 0.037(3) 0.013(3) 0.013(3) 0.008(3)
C48 0.029(3) 0.037(3) 0.030(3) 0.013(3) 0.005(2) 0.009(2)
C49 0.019(2) 0.031(3) 0.022(2) 0.001(2) -0.0014(19) 0.004(2)
C50 0.026(3) 0.029(3) 0.039(3) 0.010(3) -0.007(2) -0.004(2)
C51 0.035(3) 0.033(3) 0.031(3) 0.000(2) -0.011(3) -0.001(3)
C52 0.030(3) 0.036(3) 0.022(3) 0.003(2) -0.003(2) 0.005(2)
C53 0.033(3) 0.028(3) 0.022(2) 0.000(2) -0.001(2) 0.008(2)
C54 0.031(3) 0.020(2) 0.024(2) 0.0012(19) -0.004(2) 0.005(2)
C55 0.034(3) 0.039(3) 0.014(2) 0.003(2) 0.0010(19) 0.009(2)
C56 0.045(4) 0.044(4) 0.025(3) 0.002(3) 0.002(3) 0.015(3)
C57 0.071(5) 0.046(4) 0.036(3) 0.000(3) 0.011(4) 0.027(4)
C58 0.096(7) 0.029(3) 0.046(4) -0.009(3) 0.024(5) 0.008(4)
C59 0.061(5) 0.048(4) 0.036(3) -0.012(3) 0.001(4) -0.010(4)
C60 0.042(3) 0.039(3) 0.029(3) -0.008(3) 0.003(3) 0.002(3)
C61 0.024(2) 0.030(2) 0.115(6) 0.023(3) 0.007(3) 0.0045(19)
C62 0.034(3) 0.038(3) 0.105(6) 0.018(3) 0.006(3) 0.000(2)
C63 0.040(3) 0.043(3) 0.100(6) 0.022(3) 0.005(3) 0.006(2)
C64 0.024(2) 0.030(2) 0.115(6) 0.023(3) 0.007(3) 0.0045(19)
C65 0.034(3) 0.038(3) 0.105(6) 0.018(3) 0.006(3) 0.000(2)
C66 0.040(3) 0.043(3) 0.100(6) 0.022(3) 0.005(3) 0.006(2)
C67 0.030(3) 0.037(3) 0.037(3) -0.021(3) -0.016(3) 0.016(3)
C68 0.026(3) 0.039(4) 0.072(5) -0.027(4) -0.014(3) 0.009(3)
C69 0.030(4) 0.062(5) 0.094(7) -0.044(5) -0.028(4) 0.010(4)
C70 0.068(6) 0.071(6) 0.054(5) -0.037(4) -0.046(5) 0.044(5)
C71 0.075(6) 0.115(8) 0.027(4) -0.016(4) -0.023(4) 0.063(6)
C72 0.036(3) 0.061(5) 0.030(3) 0.001(3) -0.004(3) 0.022(3)
C73 0.026(3) 0.027(3) 0.026(2) -0.0063(19) -0.004(2) 0.006(2)
C74 0.030(4) 0.038(4) 0.031(3) -0.017(3) 0.001(3) 0.000(4)
C75 0.036(4) 0.038(4) 0.034(3) -0.022(3) -0.002(3) 0.010(3)
C76 0.026(3) 0.027(3) 0.026(2) -0.0063(19) -0.004(2) 0.006(2)
C77 0.030(4) 0.038(4) 0.031(3) -0.017(3) 0.001(3) 0.000(4)
C78 0.036(4) 0.038(4) 0.034(3) -0.022(3) -0.002(3) 0.010(3)
C73' 0.026(3) 0.027(3) 0.026(2) -0.0063(19) -0.004(2) 0.006(2)
C74' 0.030(4) 0.038(4) 0.031(3) -0.017(3) 0.001(3) 0.000(4)
C75' 0.036(4) 0.038(4) 0.034(3) -0.022(3) -0.002(3) 0.010(3)
C76' 0.026(3) 0.027(3) 0.026(2) -0.0063(19) -0.004(2) 0.006(2)
C77' 0.030(4) 0.038(4) 0.031(3) -0.017(3) 0.001(3) 0.000(4)
C78' 0.036(4) 0.038(4) 0.034(3) -0.022(3) -0.002(3) 0.010(3)
C79 0.074(7) 0.073(7) 0.081(7) 0.013(6) 0.012(6) 0.021(6)
Cl1 0.0669(15) 0.0762(16) 0.0744(17) 0.0245(13) -0.0065(12) 0.0178(13)
Cl2 0.118(3) 0.092(2) 0.078(2) -0.0084(16) 0.048(2) 0.0110(18)
C80 0.056(5) 0.046(5) 0.106(8) 0.024(5) 0.024(6) -0.002(4)
Cl3 0.280(6) 0.070(2) 0.0654(19) -0.0031(15) -0.064(3) 0.038(3)
Cl4 0.110(2) 0.0637(15) 0.0570(14) 0.0043(11) 0.0173(15) 0.0163(15)
C81 0.068(7) 0.054(6) 0.183(14) 0.042(8) -0.064(8) -0.026(6)
Cl5 0.064(2) 0.108(3) 0.360(9) 0.026(4) 0.036(4) -0.001(2)
Cl6 0.085(2) 0.077(2) 0.152(4) -0.003(2) -0.013(2) -0.0127(17)
C82 0.093(3) 0.104(4) 0.071(3) -0.005(3) -0.010(2) 0.020(3)
Cl7 0.093(3) 0.104(4) 0.071(3) -0.005(3) -0.010(2) 0.020(3)
Cl8 0.087(3) 0.178(5) 0.090(3) 0.065(4) 0.001(3) 0.021(4)
C82' 0.087(3) 0.178(5) 0.090(3) 0.065(4) 0.001(3) 0.021(4)
Cl7' 0.093(3) 0.104(4) 0.071(3) -0.005(3) -0.010(2) 0.020(3)
Cl8' 0.087(3) 0.178(5) 0.090(3) 0.065(4) 0.001(3) 0.021(4)

loop_
_atom_type_symbol
_atom_type_description
_atom_type_scat_dispersion_real
_atom_type_scat_dispersion_imag
_atom_type_scat_source
C C 0.0033 0.0016 'International Tables Vol C Tables 4.2.6.8 and 6.1.1.4'
H H 0.0000 0.0000 'International Tables Vol C Tables 4.2.6.8 and 6.1.1.4'
N N 0.0061 0.0033 'International Tables Vol C Tables 4.2.6.8 and 6.1.1.4'
O O 0.0106 0.0060 'International Tables Vol C Tables 4.2.6.8 and 6.1.1.4'
P P 0.1023 0.0942 'International Tables Vol C Tables 4.2.6.8 and 6.1.1.4'
Cl Cl 0.1484 0.1585 'International Tables Vol C Tables 4.2.6.8 and 6.1.1.4'
Cu Cu 0.3201 1.2651 'International Tables Vol C Tables 4.2.6.8 and 6.1.1.4'
Au Au -2.0133 8.8022 'International Tables Vol C Tables 4.2.6.8 and 6.1.1.4'

loop_
_geom_angle_atom_site_label_1
_geom_angle_atom_site_label_2
_geom_angle_atom_site_label_3
_geom_angle
C3 Au1 C1 179.7(2)
C3 Au1 Cu2 46.25(15)
C1 Au1 Cu2 133.54(15)
C3 Au1 Cu1 134.51(14)
C1 Au1 Cu1 45.21(15)
Cu2 Au1 Cu1 91.816(18)
C5 Au2 C7 176.2(2)
C5 Au2 Cu1 46.47(17)
C7 Au2 Cu1 135.39(16)
C5 Au2 Cu2 137.78(17)
C7 Au2 Cu2 45.68(16)
Cu1 Au2 Cu2 95.96(2)
C9 Au3 C11 174.5(2)
C9 Au3 Cu2 136.87(16)
C11 Au3 Cu2 48.23(17)
C9 Au3 Cu1 44.75(16)
C11 Au3 Cu1 140.57(16)
Cu2 Au3 Cu1 97.95(2)
C9 Cu1 C5 124.5(2)
C9 Cu1 C1 118.2(2)
C5 Cu1 C1 111.4(2)
C9 Cu1 C2 114.2(2)
C5 Cu1 C2 121.1(2)
C1 Cu1 C2 30.72(19)
C9 Cu1 C10 30.6(2)
C5 Cu1 C10 117.1(2)
C1 Cu1 C10 131.07(19)
C2 Cu1 C10 110.55(19)
C9 Cu1 C6 133.7(2)
C5 Cu1 C6 29.55(19)
C1 Cu1 C6 107.7(2)
C2 Cu1 C6 102.29(19)
C10 Cu1 C6 110.71(19)
C9 Cu1 Au2 96.43(15)
C5 Cu1 Au2 43.15(15)
C1 Cu1 Au2 108.45(14)
C2 Cu1 Au2 136.98(14)
C10 Cu1 Au2 111.01(13)
C6 Cu1 Au2 72.67(13)
C9 Cu1 Au3 41.93(15)
C5 Cu1 Au3 115.23(15)
C1 Cu1 Au3 93.30(15)
C2 Cu1 Au3 110.38(14)
C10 Cu1 Au3 72.53(13)
C6 Cu1 Au3 143.65(13)
Au2 Cu1 Au3 72.659(16)
C9 Cu1 Au1 109.58(15)
C5 Cu1 Au1 91.93(14)
C1 Cu1 Au1 40.76(13)
C2 Cu1 Au1 71.46(14)
C10 Cu1 Au1 139.23(13)
C6 Cu1 Au1 108.30(13)
Au2 Cu1 Au1 70.117(15)
Au3 Cu1 Au1 69.183(16)
C11 Cu2 C7 125.8(2)
C11 Cu2 C3 112.9(2)
C7 Cu2 C3 117.3(2)
C11 Cu2 C4 121.3(2)
C7 Cu2 C4 112.0(2)
C3 Cu2 C4 31.59(18)
C11 Cu2 C8 114.7(2)
C7 Cu2 C8 31.1(2)
C3 Cu2 C8 131.31(19)
C4 Cu2 C8 109.35(19)
C11 Cu2 Au3 44.86(15)
C7 Cu2 Au3 97.63(16)
C3 Cu2 Au3 110.33(13)
C4 Cu2 Au3 139.59(13)
C8 Cu2 Au3 110.15(14)
C11 Cu2 Au2 118.46(15)
C7 Cu2 Au2 42.40(15)
C3 Cu2 Au2 92.86(13)
C4 Cu2 Au2 109.76(13)
C8 Cu2 Au2 73.40(14)
Au3 Cu2 Au2 74.224(17)
C11 Cu2 Au1 93.91(16)
C7 Cu2 Au1 110.77(15)
C3 Cu2 Au1 40.97(13)
C4 Cu2 Au1 72.56(13)
C8 Cu2 Au1 141.26(14)
Au3 Cu2 Au1 71.541(15)
Au2 Cu2 Au1 69.994(15)
C13 O1 H1 109.5
C18 O2 H2 109.5
C23 O3 H3 109.5
C28 O4 H4 109.5
C33 O5 H5 109.5
C38 O6 H6 109.5
C2 C1 Au1 175.1(5)
C2 C1 Cu1 81.5(4)
Au1 C1 Cu1 94.0(2)
C1 C2 C13 174.2(6)
C1 C2 Cu1 67.8(3)
C13 C2 Cu1 117.9(4)
C4 C3 Au1 172.8(4)
C4 C3 Cu2 80.1(3)
Au1 C3 Cu2 92.8(2)
C3 C4 C18 176.3(5)
C3 C4 Cu2 68.3(3)
C18 C4 Cu2 114.9(3)
C6 C5 Au2 176.7(5)
C6 C5 Cu1 90.9(4)
Au2 C5 Cu1 90.4(2)
C5 C6 C23 170.4(6)
C5 C6 Cu1 59.5(4)
C23 C6 Cu1 130.0(4)
C8 C7 Au2 172.8(5)
C8 C7 Cu2 85.8(4)
Au2 C7 Cu2 91.9(2)
C7 C8 C28 171.2(6)
C7 C8 Cu2 63.0(3)
C28 C8 Cu2 124.4(4)
C10 C9 Au3 175.3(5)
C10 C9 Cu1 89.5(4)
Au3 C9 Cu1 93.3(2)
C9 C10 C33 170.6(6)
C9 C10 Cu1 59.9(3)
C33 C10 Cu1 128.2(4)
C12 C11 Au3 172.7(5)
C12 C11 Cu2 100.3(4)
Au3 C11 Cu2 86.9(2)
C11 C12 C38 174.9(6)
O1 C13 C2 110.6(4)
O1 C13 C17 105.9(4)
C2 C13 C17 114.0(5)
O1 C13 C14 110.4(5)
C2 C13 C14 112.8(5)
C17 C13 C14 102.7(5)
C15 C14 C13 103.8(5)
C15 C14 H14A 111.0
C13 C14 H14A 111.0
C15 C14 H14B 111.0
C13 C14 H14B 111.0
H14A C14 H14B 109.0
C16 C15 C14 107.7(5)
C16 C15 H15A 110.2
C14 C15 H15A 110.2
C16 C15 H15B 110.2
C14 C15 H15B 110.2
H15A C15 H15B 108.5
C15 C16 C17 104.2(5)
C15 C16 H16A 110.9
C17 C16 H16A 110.9
C15 C16 H16B 110.9
C17 C16 H16B 110.9
H16A C16 H16B 108.9
C13 C17 C16 103.1(5)
C13 C17 H17A 111.1
C16 C17 H17A 111.1
C13 C17 H17B 111.1
C16 C17 H17B 111.1
H17A C17 H17B 109.1
O2 C18 C4 110.3(4)
O2 C18 C22 107.9(4)
C4 C18 C22 114.2(4)
O2 C18 C19 109.1(4)
C4 C18 C19 113.3(4)
C22 C18 C19 101.6(4)
C20 C19 C18 104.0(4)
C20 C19 H19A 111.0
C18 C19 H19A 111.0
C20 C19 H19B 111.0
C18 C19 H19B 111.0
H19A C19 H19B 109.0
C19 C20 C21 105.4(4)
C19 C20 H20A 110.7
C21 C20 H20A 110.7
C19 C20 H20B 110.7
C21 C20 H20B 110.7
H20A C20 H20B 108.8
C22 C21 C20 105.5(5)
C22 C21 H21A 110.6
C20 C21 H21A 110.6
C22 C21 H21B 110.6
C20 C21 H21B 110.6
H21A C21 H21B 108.8
C21 C22 C18 103.8(5)
C21 C22 H22A 111.0
C18 C22 H22A 111.0
C21 C22 H22B 111.0
C18 C22 H22B 111.0
H22A C22 H22B 109.0
O3 C23 C6 111.8(5)
O3 C23 C27 106.0(5)
C6 C23 C27 114.1(5)
O3 C23 C24 110.1(5)
C6 C23 C24 111.6(5)
C27 C23 C24 102.7(5)
C25 C24 C23 103.4(5)
C25 C24 H24A 111.1
C23 C24 H24A 111.1
C25 C24 H24B 111.1
C23 C24 H24B 111.1
H24A C24 H24B 109.0
C26 C25 C24 105.8(5)
C26 C25 H25A 110.6
C24 C25 H25A 110.6
C26 C25 H25B 110.6
C24 C25 H25B 110.6
H25A C25 H25B 108.7
C25 C26 C27 106.6(5)
C25 C26 H26A 110.4
C27 C26 H26A 110.4
C25 C26 H26B 110.4
C27 C26 H26B 110.4
H26A C26 H26B 108.6
C23 C27 C26 104.0(5)
C23 C27 H27A 111.0
C26 C27 H27A 111.0
C23 C27 H27B 111.0
C26 C27 H27B 111.0
H27A C27 H27B 109.0
O4 C28 C8 110.2(5)
O4 C28 C32 112.6(5)
C8 C28 C32 111.3(5)
O4 C28 C29 108.9(5)
C8 C28 C29 110.8(5)
C32 C28 C29 102.9(5)
C30 C29 C28 103.9(5)
C30 C29 H29A 111.0
C28 C29 H29A 111.0
C30 C29 H29B 111.0
C28 C29 H29B 111.0
H29A C29 H29B 109.0
C31 C30 C29 106.5(5)
C31 C30 H30A 110.4
C29 C30 H30A 110.4
C31 C30 H30B 110.4
C29 C30 H30B 110.4
H30A C30 H30B 108.6
C30 C31 C32 106.4(6)
C30 C31 H31A 110.5
C32 C31 H31A 110.5
C30 C31 H31B 110.5
C32 C31 H31B 110.5
H31A C31 H31B 108.6
C28 C32 C31 104.7(5)
C28 C32 H32A 110.8
C31 C32 H32A 110.8
C28 C32 H32B 110.8
C31 C32 H32B 110.8
H32A C32 H32B 108.9
O5 C33 C10 110.4(5)
O5 C33 C34 109.4(5)
C10 C33 C34 113.8(5)
O5 C33 C37 107.0(5)
C10 C33 C37 111.5(5)
C34 C33 C37 104.4(5)
C33 C34 C35 106.1(5)
C33 C34 H34A 110.5
C35 C34 H34A 110.5
C33 C34 H34B 110.5
C35 C34 H34B 110.5
H34A C34 H34B 108.7
C34 C35 C36 103.0(6)
C34 C35 H35A 111.2
C36 C35 H35A 111.2
C34 C35 H35B 111.2
C36 C35 H35B 111.2
H35A C35 H35B 109.1
C37 C36 C35 99.3(5)
C37 C36 H36A 111.9
C35 C36 H36A 111.9
C37 C36 H36B 111.9
C35 C36 H36B 111.9
H36A C36 H36B 109.6
C36 C37 C33 105.9(5)
C36 C37 H37A 110.6
C33 C37 H37A 110.6
C36 C37 H37B 110.6
C33 C37 H37B 110.6
H37A C37 H37B 108.7
O6 C38 C12 109.8(4)
O6 C38 C42 112.0(4)
C12 C38 C42 111.9(5)
O6 C38 C39 104.4(4)
C12 C38 C39 115.2(4)
C42 C38 C39 103.2(5)
C40 C39 C38 102.9(5)
C40 C39 H39A 111.2
C38 C39 H39A 111.2
C40 C39 H39B 111.2
C38 C39 H39B 111.2
H39A C39 H39B 109.1
C39 C40 C41 107.4(5)
C39 C40 H40A 110.2
C41 C40 H40A 110.2
C39 C40 H40B 110.2
C41 C40 H40B 110.2
H40A C40 H40B 108.5
C42 C41 C40 105.0(5)
C42 C41 H41A 110.8
C40 C41 H41A 110.8
C42 C41 H41B 110.8
C40 C41 H41B 110.8
H41A C41 H41B 108.8
C38 C42 C41 104.0(5)
C38 C42 H42A 111.0
C41 C42 H42A 111.0
C38 C42 H42B 111.0
C41 C42 H42B 111.0
H42A C42 H42B 109.0
N1 P1 C49 113.2(3)
N1 P1 C55 113.1(3)
C49 P1 C55 106.2(3)
N1 P1 C43 106.4(3)
C49 P1 C43 108.6(3)
C55 P1 C43 109.2(3)
N1 P2 C61 114.9(3)
N1 P2 C67 106.8(3)
C61 P2 C67 109.3(4)
N1 P2 C73 114.1(6)
C61 P2 C73 104.2(6)
C67 P2 C73 107.3(5)
N1 P2 C73' 108.8(6)
C61 P2 C73' 108.5(6)
C67 P2 C73' 108.4(5)
P2 N1 P1 142.7(4)
C44 C43 C48 121.3(6)
C44 C43 P1 117.6(5)
C48 C43 P1 121.1(5)
C43 C44 C45 118.7(6)
C43 C44 H44 120.6
C45 C44 H44 120.6
C46 C45 C44 118.8(7)
C46 C45 H45 120.6
C44 C45 H45 120.6
C47 C46 C45 122.6(7)
C47 C46 H46 118.7
C45 C46 H46 118.7
C46 C47 C48 118.8(7)
C46 C47 H47 120.6
C48 C47 H47 120.6
C43 C48 C47 119.7(6)
C43 C48 H48 120.1
C47 C48 H48 120.1
C50 C49 C54 119.7(5)
C50 C49 P1 120.8(5)
C54 C49 P1 119.2(4)
C51 C50 C49 118.8(6)
C51 C50 H50 120.6
C49 C50 H50 120.6
C52 C51 C50 121.3(6)
C52 C51 H51 119.3
C50 C51 H51 119.3
C51 C52 C53 120.0(6)
C51 C52 H52 120.0
C53 C52 H52 120.0
C52 C53 C54 119.9(6)
C52 C53 H53 120.1
C54 C53 H53 120.1
C53 C54 C49 120.3(6)
C53 C54 H54 119.9
C49 C54 H54 119.9
C60 C55 C56 120.7(6)
C60 C55 P1 118.6(5)
C56 C55 P1 120.7(5)
C57 C56 C55 118.5(7)
C57 C56 H56 120.7
C55 C56 H56 120.7
C58 C57 C56 119.7(7)
C58 C57 H57 120.1
C56 C57 H57 120.1
C57 C58 C59 122.3(7)
C57 C58 H58 118.8
C59 C58 H58 118.8
C58 C59 C60 119.4(8)
C58 C59 H59 120.3
C60 C59 H59 120.3
C59 C60 C55 119.2(7)
C59 C60 H60 120.4
C55 C60 H60 120.4
C62 C61 C66 118.9(8)
C62 C61 P2 120.3(8)
C66 C61 P2 120.5(8)
C61 C62 C63 117.4(10)
C61 C62 H62 121.3
C63 C62 H62 121.3
C64 C63 C62 119.9(10)
C64 C63 H63 120.0
C62 C63 H63 120.0
C65 C64 C63 123.0(8)
C65 C64 H64 118.5
C63 C64 H64 118.5
C64 C65 C66 118.7(11)
C64 C65 H65 120.7
C66 C65 H65 120.7
C61 C66 C65 122.0(11)
C61 C66 H66 119.0
C65 C66 H66 119.0
C68 C67 C72 118.9(6)
C68 C67 P2 122.5(6)
C72 C67 P2 118.6(5)
C67 C68 C69 117.2(9)
C67 C68 H68 121.4
C69 C68 H68 121.4
C70 C69 C68 122.8(8)
C70 C69 H69 118.6
C68 C69 H69 118.6
C69 C70 C71 120.2(7)
C69 C70 H70 119.9
C71 C70 H70 119.9
C70 C71 C72 121.4(10)
C70 C71 H71 119.3
C72 C71 H71 119.3
C71 C72 C67 119.5(9)
C71 C72 H72 120.2
C67 C72 H72 120.2
C78 C73 C74 122.8(9)
C78 C73 P2 121.7(10)
C74 C73 P2 115.4(9)
C75 C74 C73 117.6(10)
C75 C74 H74 121.2
C73 C74 H74 121.2
C76 C75 C74 119.8(11)
C76 C75 H75 120.1
C74 C75 H75 120.1
C77 C76 C75 120.7(10)
C77 C76 H76 119.6
C75 C76 H76 119.6
C76 C77 C78 121.2(11)
C76 C77 H77 119.4
C78 C77 H77 119.4
C73 C78 C77 117.9(11)
C73 C78 H78 121.1
C77 C78 H78 121.1
C78' C73' C74' 118.0(9)
C78' C73' P2 120.7(11)
C74' C73' P2 121.2(10)
C75' C74' C73' 121.4(11)
C75' C74' H74' 119.3
C73' C74' H74' 119.3
C76' C75' C74' 118.4(11)
C76' C75' H75' 120.8
C74' C75' H75' 120.8
C77' C76' C75' 121.6(11)
C77' C76' H76' 119.2
C75' C76' H76' 119.2
C76' C77' C78' 120.2(12)
C76' C77' H77' 119.9
C78' C77' H77' 119.9
C73' C78' C77' 120.4(11)
C73' C78' H78' 119.8
C77' C78' H78' 119.8
Cl1 C79 Cl2 111.6(6)
Cl1 C79 H79A 109.3
Cl2 C79 H79A 109.3
Cl1 C79 H79B 109.3
Cl2 C79 H79B 109.3
H79A C79 H79B 108.0
Cl4 C80 Cl3 110.8(6)
Cl4 C80 H80A 109.5
Cl3 C80 H80A 109.5
Cl4 C80 H80B 109.5
Cl3 C80 H80B 109.5
H80A C80 H80B 108.1
Cl5 C81 Cl6 120.7(7)
Cl5 C81 H81A 107.2
Cl6 C81 H81A 107.2
Cl5 C81 H81B 107.2
Cl6 C81 H81B 107.2
H81A C81 H81B 106.8
Cl8 C82 Cl7 113.8(11)
Cl8 C82 H82A 108.8
Cl7 C82 H82A 108.8
Cl8 C82 H82B 108.8
Cl7 C82 H82B 108.8
H82A C82 H82B 107.7
Cl8' C82' Cl7' 116.1(15)
Cl8' C82' H82C 108.3
Cl7' C82' H82C 108.3
Cl8' C82' H82D 108.3
Cl7' C82' H82D 108.3
H82C C82' H82D 107.4

loop_
_geom_bond_atom_site_label_1
_geom_bond_atom_site_label_2
_geom_bond_distance
Au1 C3 1.983(5)
Au1 C1 1.996(5)
Au1 Cu2 3.0205(7)
Au1 Cu1 3.0495(7)
Au2 C5 1.993(5)
Au2 C7 1.993(5)
Au2 Cu1 2.9140(7)
Au2 Cu2 2.9545(7)
Au3 C9 1.984(6)
Au3 C11 1.988(6)
Au3 Cu2 2.8137(7)
Au3 Cu1 2.9635(7)
Cu1 C9 2.090(5)
Cu1 C5 2.113(6)
Cu1 C1 2.170(5)
Cu1 C2 2.318(5)
Cu1 C10 2.415(5)
Cu1 C6 2.451(6)
Cu2 C11 2.102(6)
Cu2 C7 2.115(6)
Cu2 C3 2.185(5)
Cu2 C4 2.316(5)
Cu2 C8 2.366(5)
O1 C13 1.433(6)
O1 H1 0.8400
O2 C18 1.414(6)
O2 H2 0.8400
O3 C23 1.434(7)
O3 H3 0.8400
O4 C28 1.429(7)
O4 H4 0.8400
O5 C33 1.438(7)
O5 H5 0.8400
O6 C38 1.424(7)
O6 H6 0.8400
C1 C2 1.197(7)
C2 C13 1.486(7)
C3 C4 1.232(7)
C4 C18 1.473(7)
C5 C6 1.209(7)
C6 C23 1.494(8)
C7 C8 1.227(8)
C8 C28 1.473(8)
C9 C10 1.231(8)
C10 C33 1.454(8)
C11 C12 1.231(7)
C12 C38 1.462(7)
C13 C17 1.522(8)
C13 C14 1.534(8)
C14 C15 1.532(8)
C14 H14A 0.9900
C14 H14B 0.9900
C15 C16 1.526(10)
C15 H15A 0.9900
C15 H15B 0.9900
C16 C17 1.543(8)
C16 H16A 0.9900
C16 H16B 0.9900
C17 H17A 0.9900
C17 H17B 0.9900
C18 C22 1.519(8)
C18 C19 1.529(7)
C19 C20 1.526(8)
C19 H19A 0.9900
C19 H19B 0.9900
C20 C21 1.551(9)
C20 H20A 0.9900
C20 H20B 0.9900
C21 C22 1.518(8)
C21 H21A 0.9900
C21 H21B 0.9900
C22 H22A 0.9900
C22 H22B 0.9900
C23 C27 1.511(8)
C23 C24 1.534(8)
C24 C25 1.529(8)
C24 H24A 0.9900
C24 H24B 0.9900
C25 C26 1.514(9)
C25 H25A 0.9900
C25 H25B 0.9900
C26 C27 1.551(9)
C26 H26A 0.9900
C26 H26B 0.9900
C27 H27A 0.9900
C27 H27B 0.9900
C28 C32 1.506(10)
C28 C29 1.533(8)
C29 C30 1.524(10)
C29 H29A 0.9900
C29 H29B 0.9900
C30 C31 1.514(10)
C30 H30A 0.9900
C30 H30B 0.9900
C31 C32 1.524(10)
C31 H31A 0.9900
C31 H31B 0.9900
C32 H32A 0.9900
C32 H32B 0.9900
C33 C34 1.524(9)
C33 C37 1.558(8)
C34 C35 1.548(10)
C34 H34A 0.9900
C34 H34B 0.9900
C35 C36 1.549(10)
C35 H35A 0.9900
C35 H35B 0.9900
C36 C37 1.530(9)
C36 H36A 0.9900
C36 H36B 0.9900
C37 H37A 0.9900
C37 H37B 0.9900
C38 C42 1.524(8)
C38 C39 1.552(7)
C39 C40 1.540(8)
C39 H39A 0.9900
C39 H39B 0.9900
C40 C41 1.552(9)
C40 H40A 0.9900
C40 H40B 0.9900
C41 C42 1.533(8)
C41 H41A 0.9900
C41 H41B 0.9900
C42 H42A 0.9900
C42 H42B 0.9900
P1 N1 1.580(5)
P1 C49 1.798(6)
P1 C55 1.803(7)
P1 C43 1.805(6)
P2 N1 1.572(5)
P2 C61 1.791(8)
P2 C67 1.795(6)
P2 C73 1.803(7)
P2 C73' 1.813(8)
C43 C44 1.380(9)
C43 C48 1.386(8)
C44 C45 1.422(10)
C44 H44 0.9500
C45 C46 1.372(11)
C45 H45 0.9500
C46 C47 1.369(11)
C46 H46 0.9500
C47 C48 1.400(9)
C47 H47 0.9500
C48 H48 0.9500
C49 C50 1.396(9)
C49 C54 1.398(8)
C50 C51 1.392(9)
C50 H50 0.9500
C51 C52 1.372(9)
C51 H51 0.9500
C52 C53 1.383(9)
C52 H52 0.9500
C53 C54 1.384(8)
C53 H53 0.9500
C54 H54 0.9500
C55 C60 1.394(9)
C55 C56 1.396(9)
C56 C57 1.391(11)
C56 H56 0.9500
C57 C58 1.360(13)
C57 H57 0.9500
C58 C59 1.370(13)
C58 H58 0.9500
C59 C60 1.381(10)
C59 H59 0.9500
C60 H60 0.9500
C61 C62 1.373(14)
C61 C66 1.374(14)
C62 C63 1.431(11)
C62 H62 0.9500
C63 C64 1.361(14)
C63 H63 0.9500
C64 C65 1.282(15)
C64 H64 0.9500
C65 C66 1.399(12)
C65 H65 0.9500
C66 H66 0.9500
C67 C68 1.388(10)
C67 C72 1.392(11)
C68 C69 1.429(11)
C68 H68 0.9500
C69 C70 1.297(15)
C69 H69 0.9500
C70 C71 1.339(16)
C70 H70 0.9500
C71 C72 1.387(10)
C71 H71 0.9500
C72 H72 0.9500
C73 C78 1.324(13)
C73 C74 1.401(14)
C74 C75 1.389(13)
C74 H74 0.9500
C75 C76 1.367(15)
C75 H75 0.9500
C76 C77 1.337(15)
C76 H76 0.9500
C77 C78 1.407(12)
C77 H77 0.9500
C78 H78 0.9500
C73' C78' 1.344(14)
C73' C74' 1.413(14)
C74' C75' 1.392(13)
C74' H74' 0.9500
C75' C76' 1.355(15)
C75' H75' 0.9500
C76' C77' 1.346(15)
C76' H76' 0.9500
C77' C78' 1.416(13)
C77' H77' 0.9500
C78' H78' 0.9500
C79 Cl1 1.715(11)
C79 Cl2 1.802(12)
C79 H79A 0.9900
C79 H79B 0.9900
C80 Cl4 1.705(11)
C80 Cl3 1.825(12)
C80 H80A 0.9900
C80 H80B 0.9900
C81 Cl5 1.623(12)
C81 Cl6 1.707(10)
C81 H81A 0.9900
C81 H81B 0.9900
C82 Cl8 1.693(11)
C82 Cl7 1.697(11)
C82 H82A 0.9900
C82 H82B 0.9900
C82' Cl8' 1.689(12)
C82' Cl7' 1.698(12)
C82' H82C 0.9900
C82' H82D 0.9900

loop_
_geom_hbond_atom_site_label_D
_geom_hbond_atom_site_label_H
_geom_hbond_atom_site_label_A
_geom_hbond_distance_DH
_geom_hbond_distance_HA
_geom_hbond_distance_DA
_geom_hbond_angle_DHA
_geom_hbond_site_symmetry_A
O1 H1 O3 0.84 1.84 2.675(6) 179.7 .
O2 H2 O6 0.84 1.89 2.720(6) 169.4 .
O3 H3 O4 0.84 1.82 2.632(6) 162.5 2_654
O4 H4 O2 0.84 1.93 2.703(6) 152.3 .
O5 H5 O1 0.84 2.05 2.691(6) 133.2 .
O6 H6 O5 0.84 1.85 2.686(6) 177.6 3_746

loop_
_geom_torsion_atom_site_label_1
_geom_torsion_atom_site_label_2
_geom_torsion_atom_site_label_3
_geom_torsion_atom_site_label_4
_geom_torsion
C5 Au2 Cu1 C9 135.5(3)
C7 Au2 Cu1 C9 -39.9(3)
Cu2 Au2 Cu1 C9 -66.42(15)
C7 Au2 Cu1 C5 -175.3(3)
Cu2 Au2 Cu1 C5 158.1(2)
C5 Au2 Cu1 C1 -101.9(3)
C7 Au2 Cu1 C1 82.8(3)
Cu2 Au2 Cu1 C1 56.22(16)
C5 Au2 Cu1 C2 -88.0(3)
C7 Au2 Cu1 C2 96.6(3)
Cu2 Au2 Cu1 C2 70.1(2)
C5 Au2 Cu1 C10 107.6(3)
C7 Au2 Cu1 C10 -67.7(3)
Cu2 Au2 Cu1 C10 -94.26(14)
C5 Au2 Cu1 C6 1.6(3)
C7 Au2 Cu1 C6 -173.8(3)
Cu2 Au2 Cu1 C6 159.66(14)
C5 Au2 Cu1 Au3 170.5(2)
C7 Au2 Cu1 Au3 -4.9(2)
Cu2 Au2 Cu1 Au3 -31.449(17)
C5 Au2 Cu1 Au1 -116.0(2)
C7 Au2 Cu1 Au1 68.7(2)
Cu2 Au2 Cu1 Au1 42.113(17)
C11 Au3 Cu1 C9 -177.9(4)
Cu2 Au3 Cu1 C9 154.9(2)
C9 Au3 Cu1 C5 -114.3(3)
C11 Au3 Cu1 C5 67.8(3)
Cu2 Au3 Cu1 C5 40.59(17)
C9 Au3 Cu1 C1 130.1(3)
C11 Au3 Cu1 C1 -47.7(3)
Cu2 Au3 Cu1 C1 -74.93(14)
C9 Au3 Cu1 C2 103.9(3)
C11 Au3 Cu1 C2 -73.9(3)
Cu2 Au3 Cu1 C2 -101.14(15)
C9 Au3 Cu1 C10 -2.1(3)
C11 Au3 Cu1 C10 -179.9(3)
Cu2 Au3 Cu1 C10 152.86(13)
C9 Au3 Cu1 C6 -103.5(3)
C11 Au3 Cu1 C6 78.7(4)
Cu2 Au3 Cu1 C6 51.5(2)
C9 Au3 Cu1 Au2 -121.5(2)
C11 Au3 Cu1 Au2 60.6(3)
Cu2 Au3 Cu1 Au2 33.380(18)
C9 Au3 Cu1 Au1 163.7(2)
C11 Au3 Cu1 Au1 -14.2(3)
Cu2 Au3 Cu1 Au1 -41.404(18)
C3 Au1 Cu1 C9 69.3(3)
C1 Au1 Cu1 C9 -110.9(3)
Cu2 Au1 Cu1 C9 49.12(16)
C3 Au1 Cu1 C5 -58.6(3)
C1 Au1 Cu1 C5 121.3(3)
Cu2 Au1 Cu1 C5 -78.71(15)
C3 Au1 Cu1 C1 -179.9(3)
Cu2 Au1 Cu1 C1 160.0(2)
C3 Au1 Cu1 C2 179.1(3)
C1 Au1 Cu1 C2 -1.0(3)
Cu2 Au1 Cu1 C2 158.98(15)
C3 Au1 Cu1 C10 78.9(3)
C1 Au1 Cu1 C10 -101.3(3)
Cu2 Au1 Cu1 C10 58.7(2)
C3 Au1 Cu1 C6 -83.7(3)
C1 Au1 Cu1 C6 96.2(3)
Cu2 Au1 Cu1 C6 -103.80(14)
C3 Au1 Cu1 Au2 -20.6(2)
C1 Au1 Cu1 Au2 159.3(2)
Cu2 Au1 Cu1 Au2 -40.748(17)
C3 Au1 Cu1 Au3 57.8(2)
C1 Au1 Cu1 Au3 -122.4(2)
Cu2 Au1 Cu1 Au3 37.623(17)
C9 Au3 Cu2 C11 -177.1(3)
Cu1 Au3 Cu2 C11 157.1(2)
C9 Au3 Cu2 C7 -42.4(3)
C11 Au3 Cu2 C7 134.7(3)
Cu1 Au3 Cu2 C7 -68.27(15)
C9 Au3 Cu2 C3 80.5(3)
C11 Au3 Cu2 C3 -102.5(3)
Cu1 Au3 Cu2 C3 54.61(15)
C9 Au3 Cu2 C4 95.4(3)
C11 Au3 Cu2 C4 -87.5(3)
Cu1 Au3 Cu2 C4 69.6(2)
C9 Au3 Cu2 C8 -71.9(3)
C11 Au3 Cu2 C8 105.2(3)
Cu1 Au3 Cu2 C8 -97.74(15)
C9 Au3 Cu2 Au2 -6.7(2)
C11 Au3 Cu2 Au2 170.4(2)
Cu1 Au3 Cu2 Au2 -32.565(18)
C9 Au3 Cu2 Au1 67.0(2)
C11 Au3 Cu2 Au1 -115.9(2)
Cu1 Au3 Cu2 Au1 41.146(18)
C5 Au2 Cu2 C11 64.5(3)
C7 Au2 Cu2 C11 -113.2(3)
Cu1 Au2 Cu2 C11 40.75(18)
C5 Au2 Cu2 C7 177.7(3)
Cu1 Au2 Cu2 C7 154.0(2)
C5 Au2 Cu2 C3 -53.6(3)
C7 Au2 Cu2 C3 128.7(3)
Cu1 Au2 Cu2 C3 -77.29(13)
C5 Au2 Cu2 C4 -80.9(3)
C7 Au2 Cu2 C4 101.4(3)
Cu1 Au2 Cu2 C4 -104.64(14)
C5 Au2 Cu2 C8 174.0(3)
C7 Au2 Cu2 C8 -3.7(3)
Cu1 Au2 Cu2 C8 150.27(15)
C5 Au2 Cu2 Au3 56.8(2)
C7 Au2 Cu2 Au3 -120.9(2)
Cu1 Au2 Cu2 Au3 33.030(18)
C5 Au2 Cu2 Au1 -18.9(2)
C7 Au2 Cu2 Au1 163.4(2)
Cu1 Au2 Cu2 Au1 -42.653(17)
C3 Au1 Cu2 C11 121.1(3)
C1 Au1 Cu2 C11 -59.2(3)
Cu1 Au1 Cu2 C11 -78.80(15)
C3 Au1 Cu2 C7 -108.1(3)
C1 Au1 Cu2 C7 71.6(3)
Cu1 Au1 Cu2 C7 52.01(17)
C1 Au1 Cu2 C3 179.7(3)
Cu1 Au1 Cu2 C3 160.1(2)
C3 Au1 Cu2 C4 -0.6(2)
C1 Au1 Cu2 C4 179.1(3)
Cu1 Au1 Cu2 C4 159.55(14)
C3 Au1 Cu2 C8 -100.0(3)
C1 Au1 Cu2 C8 79.7(3)
Cu1 Au1 Cu2 C8 60.1(2)
C3 Au1 Cu2 Au3 160.6(2)
C1 Au1 Cu2 Au3 -19.7(2)
Cu1 Au1 Cu2 Au3 -39.315(18)
C3 Au1 Cu2 Au2 -120.0(2)
C1 Au1 Cu2 Au2 59.7(2)
Cu1 Au1 Cu2 Au2 40.111(18)
C3 Au1 C1 C2 41(58)
Cu2 Au1 C1 C2 -6(6)
Cu1 Au1 C1 C2 23(6)
C3 Au1 C1 Cu1 18(55)
Cu2 Au1 C1 Cu1 -28.1(3)
C9 Cu1 C1 C2 -90.4(4)
C5 Cu1 C1 C2 115.4(4)
C10 Cu1 C1 C2 -56.3(5)
C6 Cu1 C1 C2 84.2(4)
Au2 Cu1 C1 C2 161.3(4)
Au3 Cu1 C1 C2 -125.9(4)
Au1 Cu1 C1 C2 -178.1(5)
C9 Cu1 C1 Au1 87.7(3)
C5 Cu1 C1 Au1 -66.5(3)
C2 Cu1 C1 Au1 178.1(5)
C10 Cu1 C1 Au1 121.8(2)
C6 Cu1 C1 Au1 -97.7(2)
Au2 Cu1 C1 Au1 -20.6(2)
Au3 Cu1 C1 Au1 52.26(18)
Au1 C1 C2 C13 144(5)
Cu1 C1 C2 C13 167(6)
Au1 C1 C2 Cu1 -23(6)
C9 Cu1 C2 C1 105.0(4)
C5 Cu1 C2 C1 -79.4(4)
C10 Cu1 C2 C1 138.0(4)
C6 Cu1 C2 C1 -104.1(4)
Au2 Cu1 C2 C1 -26.4(5)
Au3 Cu1 C2 C1 59.7(4)
Au1 Cu1 C2 C1 1.3(4)
C9 Cu1 C2 C13 -73.5(5)
C5 Cu1 C2 C13 102.0(4)
C1 Cu1 C2 C13 -178.5(7)
C10 Cu1 C2 C13 -40.6(5)
C6 Cu1 C2 C13 77.4(4)
Au2 Cu1 C2 C13 155.0(3)
Au3 Cu1 C2 C13 -118.9(4)
Au1 Cu1 C2 C13 -177.2(5)
C1 Au1 C3 C4 -39(57)
Cu2 Au1 C3 C4 8(4)
Cu1 Au1 C3 C4 -20(4)
C1 Au1 C3 Cu2 -47(55)
Cu1 Au1 C3 Cu2 -28.4(3)
C11 Cu2 C3 C4 113.0(4)
C7 Cu2 C3 C4 -88.1(4)
C8 Cu2 C3 C4 -54.1(4)
Au3 Cu2 C3 C4 161.4(3)
Au2 Cu2 C3 C4 -124.4(3)
Au1 Cu2 C3 C4 -178.9(5)
C11 Cu2 C3 Au1 -68.1(2)
C7 Cu2 C3 Au1 90.8(2)
C4 Cu2 C3 Au1 178.9(5)
C8 Cu2 C3 Au1 124.9(2)
Au3 Cu2 C3 Au1 -19.7(2)
Au2 Cu2 C3 Au1 54.55(16)
Au1 C3 C4 C18 142(7)
Cu2 C3 C4 C18 151(9)
Au1 C3 C4 Cu2 -8(4)
C11 Cu2 C4 C3 -83.1(4)
C7 Cu2 C4 C3 106.6(4)
C8 Cu2 C4 C3 139.9(3)
Au3 Cu2 C4 C3 -27.5(4)
Au2 Cu2 C4 C3 61.1(4)
Au1 Cu2 C4 C3 0.7(3)
C11 Cu2 C4 C18 98.9(4)
C7 Cu2 C4 C18 -71.4(4)
C3 Cu2 C4 C18 -178.0(6)
C8 Cu2 C4 C18 -38.1(4)
Au3 Cu2 C4 C18 154.5(3)
Au2 Cu2 C4 C18 -116.9(3)
Au1 Cu2 C4 C18 -177.3(4)
C7 Au2 C5 C6 8(12)
Cu1 Au2 C5 C6 -113(9)
Cu2 Au2 C5 C6 -146(9)
C7 Au2 C5 Cu1 121(3)
Cu2 Au2 C5 Cu1 -33.5(3)
C9 Cu1 C5 C6 119.3(4)
C1 Cu1 C5 C6 -88.5(4)
C2 Cu1 C5 C6 -55.8(4)
C10 Cu1 C5 C6 84.5(4)
Au2 Cu1 C5 C6 177.0(5)
Au3 Cu1 C5 C6 166.9(3)
Au1 Cu1 C5 C6 -125.3(4)
C9 Cu1 C5 Au2 -57.7(3)
C1 Cu1 C5 Au2 94.6(2)
C2 Cu1 C5 Au2 127.2(2)
C10 Cu1 C5 Au2 -92.5(2)
C6 Cu1 C5 Au2 -177.0(5)
Au3 Cu1 C5 Au2 -10.1(2)
Au1 Cu1 C5 Au2 57.76(16)
Au2 C5 C6 C23 -71(11)
Cu1 C5 C6 C23 176(3)
Au2 C5 C6 Cu1 113(9)
C9 Cu1 C6 C5 -84.3(5)
C1 Cu1 C6 C5 102.2(4)
C2 Cu1 C6 C5 133.5(4)
C10 Cu1 C6 C5 -108.6(4)
Au2 Cu1 C6 C5 -2.2(4)
Au3 Cu1 C6 C5 -20.3(5)
Au1 Cu1 C6 C5 59.3(4)
C9 Cu1 C6 C23 96.5(5)
C5 Cu1 C6 C23 -179.2(7)
C1 Cu1 C6 C23 -77.0(5)
C2 Cu1 C6 C23 -45.6(5)
C10 Cu1 C6 C23 72.2(5)
Au2 Cu1 C6 C23 178.6(5)
Au3 Cu1 C6 C23 160.6(4)
Au1 Cu1 C6 C23 -119.9(5)
C5 Au2 C7 C8 -85(5)
Cu1 Au2 C7 C8 33(4)
Cu2 Au2 C7 C8 71(4)
C5 Au2 C7 Cu2 -156(3)
Cu1 Au2 C7 Cu2 -38.4(3)
C11 Cu2 C7 C8 -78.5(5)
C3 Cu2 C7 C8 125.6(4)
C4 Cu2 C7 C8 91.2(4)
Au3 Cu2 C7 C8 -116.8(4)
Au2 Cu2 C7 C8 -173.1(5)
Au1 Cu2 C7 C8 170.2(3)
C11 Cu2 C7 Au2 94.6(3)
C3 Cu2 C7 Au2 -61.2(3)
C4 Cu2 C7 Au2 -95.6(2)
C8 Cu2 C7 Au2 173.1(5)
Au3 Cu2 C7 Au2 56.39(18)
Au1 Cu2 C7 Au2 -16.7(2)
Au2 C7 C8 C28 78(6)
Cu2 C7 C8 C28 150(4)
Au2 C7 C8 Cu2 -72(4)
C11 Cu2 C8 C7 119.0(4)
C3 Cu2 C8 C7 -74.1(5)
C4 Cu2 C8 C7 -100.8(4)
Au3 Cu2 C8 C7 70.5(4)
Au2 Cu2 C8 C7 4.8(4)
Au1 Cu2 C8 C7 -14.8(5)
C11 Cu2 C8 C28 -55.6(5)
C7 Cu2 C8 C28 -174.7(7)
C3 Cu2 C8 C28 111.2(5)
C4 Cu2 C8 C28 84.5(5)
Au3 Cu2 C8 C28 -104.2(5)
Au2 Cu2 C8 C28 -169.9(5)
Au1 Cu2 C8 C28 170.5(4)
C11 Au3 C9 C10 -69(7)
Cu2 Au3 C9 C10 88(6)
Cu1 Au3 C9 C10 126(6)
C11 Au3 C9 Cu1 166(2)
Cu2 Au3 C9 Cu1 -37.9(3)
C5 Cu1 C9 C10 -85.6(4)
C1 Cu1 C9 C10 123.8(4)
C2 Cu1 C9 C10 89.8(4)
C6 Cu1 C9 C10 -49.1(5)
Au2 Cu1 C9 C10 -121.2(3)
Au3 Cu1 C9 C10 -176.1(5)
Au1 Cu1 C9 C10 167.7(3)
C5 Cu1 C9 Au3 90.5(3)
C1 Cu1 C9 Au3 -60.0(3)
C2 Cu1 C9 Au3 -94.1(2)
C10 Cu1 C9 Au3 176.1(5)
C6 Cu1 C9 Au3 127.1(2)
Au2 Cu1 C9 Au3 54.95(18)
Au1 Cu1 C9 Au3 -16.2(2)
Au3 C9 C10 C33 25(9)
Cu1 C9 C10 C33 151(3)
Au3 C9 C10 Cu1 -126(6)
C5 Cu1 C10 C9 112.6(4)
C1 Cu1 C10 C9 -76.1(4)
C2 Cu1 C10 C9 -103.1(4)
C6 Cu1 C10 C9 144.3(4)
Au2 Cu1 C10 C9 65.6(4)
Au3 Cu1 C10 C9 2.7(3)
Au1 Cu1 C10 C9 -18.0(5)
C9 Cu1 C10 C33 -174.2(7)
C5 Cu1 C10 C33 -61.6(5)
C1 Cu1 C10 C33 109.7(5)
C2 Cu1 C10 C33 82.7(5)
C6 Cu1 C10 C33 -29.9(5)
Au2 Cu1 C10 C33 -108.6(5)
Au3 Cu1 C10 C33 -171.5(5)
Au1 Cu1 C10 C33 167.8(4)
C9 Au3 C11 C12 -29(6)
Cu2 Au3 C11 C12 172(4)
Cu1 Au3 C11 C12 135(4)
C9 Au3 C11 Cu2 159(2)
Cu1 Au3 C11 Cu2 -37.4(3)
C7 Cu2 C11 C12 120.6(4)
C3 Cu2 C11 C12 -82.7(4)
C4 Cu2 C11 C12 -48.3(5)
C8 Cu2 C11 C12 86.6(4)
Au3 Cu2 C11 C12 -179.0(5)
Au2 Cu2 C11 C12 170.4(3)
Au1 Cu2 C11 C12 -120.3(4)
C7 Cu2 C11 Au3 -60.4(3)
C3 Cu2 C11 Au3 96.3(2)
C4 Cu2 C11 Au3 130.71(19)
C8 Cu2 C11 Au3 -94.3(2)
Au2 Cu2 C11 Au3 -10.6(2)
Au1 Cu2 C11 Au3 58.77(16)
Au3 C11 C12 C38 -26(9)
Cu2 C11 C12 C38 146(6)
C1 C2 C13 O1 171(6)
Cu1 C2 C13 O1 -22.5(6)
C1 C2 C13 C17 -70(6)
Cu1 C2 C13 C17 96.7(5)
C1 C2 C13 C14 47(6)
Cu1 C2 C13 C14 -146.7(4)
O1 C13 C14 C15 76.1(6)
C2 C13 C14 C15 -159.6(5)
C17 C13 C14 C15 -36.5(6)
C13 C14 C15 C16 16.1(7)
C14 C15 C16 C17 10.3(7)
O1 C13 C17 C16 -72.6(5)
C2 C13 C17 C16 165.5(5)
C14 C13 C17 C16 43.2(5)
C15 C16 C17 C13 -32.9(6)
C3 C4 C18 O2 177(100)
Cu2 C4 C18 O2 -33.1(5)
C3 C4 C18 C22 -61(9)
Cu2 C4 C18 C22 88.6(5)
C3 C4 C18 C19 54(9)
Cu2 C4 C18 C19 -155.7(4)
O2 C18 C19 C20 72.3(5)
C4 C18 C19 C20 -164.5(5)
C22 C18 C19 C20 -41.5(5)
C18 C19 C20 C21 24.1(6)
C19 C20 C21 C22 2.5(7)
C20 C21 C22 C18 -28.4(6)
O2 C18 C22 C21 -71.5(5)
C4 C18 C22 C21 165.5(5)
C19 C18 C22 C21 43.2(5)
C5 C6 C23 O3 -138(3)
Cu1 C6 C23 O3 37.6(7)
C5 C6 C23 C27 101(4)
Cu1 C6 C23 C27 -82.7(6)
C5 C6 C23 C24 -14(4)
Cu1 C6 C23 C24 161.4(4)
O3 C23 C24 C25 -70.9(6)
C6 C23 C24 C25 164.2(5)
C27 C23 C24 C25 41.6(6)
C23 C24 C25 C26 -29.0(7)
C24 C25 C26 C27 5.7(7)
O3 C23 C27 C26 77.8(6)
C6 C23 C27 C26 -158.8(5)
C24 C23 C27 C26 -37.8(6)
C25 C26 C27 C23 20.1(7)
C7 C8 C28 O4 147(4)
Cu2 C8 C28 O4 -65.7(7)
C7 C8 C28 C32 -87(4)
Cu2 C8 C28 C32 59.9(6)
C7 C8 C28 C29 27(4)
Cu2 C8 C28 C29 173.7(4)
O4 C28 C29 C30 157.7(5)
C8 C28 C29 C30 -81.0(7)
C32 C28 C29 C30 38.0(6)
C28 C29 C30 C31 -23.6(7)
C29 C30 C31 C32 0.3(8)
O4 C28 C32 C31 -155.0(5)
C8 C28 C32 C31 80.7(6)
C29 C28 C32 C31 -38.0(7)
C30 C31 C32 C28 23.6(8)
C9 C10 C33 O5 157(3)
Cu1 C10 C33 O5 -55.0(7)
C9 C10 C33 C34 -79(4)
Cu1 C10 C33 C34 68.5(6)
C9 C10 C33 C37 39(4)
Cu1 C10 C33 C37 -173.7(4)
O5 C33 C34 C35 -120.6(6)
C10 C33 C34 C35 115.4(6)
C37 C33 C34 C35 -6.4(6)
C33 C34 C35 C36 32.5(7)
C34 C35 C36 C37 -45.0(6)
C35 C36 C37 C33 41.7(6)
O5 C33 C37 C36 93.4(6)
C10 C33 C37 C36 -145.8(5)
C34 C33 C37 C36 -22.5(6)
C11 C12 C38 O6 -110(6)
C11 C12 C38 C42 15(7)
C11 C12 C38 C39 132(6)
O6 C38 C39 C40 79.1(6)
C12 C38 C39 C40 -160.5(5)
C42 C38 C39 C40 -38.2(6)
C38 C39 C40 C41 20.4(7)
C39 C40 C41 C42 4.8(7)
O6 C38 C42 C41 -69.8(5)
C12 C38 C42 C41 166.4(5)
C39 C38 C42 C41 41.9(5)
C40 C41 C42 C38 -28.8(6)
C61 P2 N1 P1 -32.2(8)
C67 P2 N1 P1 -153.5(6)
C73 P2 N1 P1 88.0(7)
C73' P2 N1 P1 89.7(8)
C49 P1 N1 P2 -43.4(7)
C55 P1 N1 P2 77.4(6)
C43 P1 N1 P2 -162.7(6)
N1 P1 C43 C44 26.7(6)
C49 P1 C43 C44 -95.5(6)
C55 P1 C43 C44 149.1(5)
N1 P1 C43 C48 -154.0(5)
C49 P1 C43 C48 83.9(6)
C55 P1 C43 C48 -31.6(6)
C48 C43 C44 C45 -2.9(11)
P1 C43 C44 C45 176.5(6)
C43 C44 C45 C46 2.6(13)
C44 C45 C46 C47 -0.5(15)
C45 C46 C47 C48 -1.3(14)
C44 C43 C48 C47 1.1(11)
P1 C43 C48 C47 -178.3(6)
C46 C47 C48 C43 1.1(12)
N1 P1 C49 C50 -99.4(5)
C55 P1 C49 C50 135.8(5)
C43 P1 C49 C50 18.5(6)
N1 P1 C49 C54 73.5(5)
C55 P1 C49 C54 -51.2(5)
C43 P1 C49 C54 -168.6(5)
C54 C49 C50 C51 -2.0(9)
P1 C49 C50 C51 170.9(5)
C49 C50 C51 C52 1.9(10)
C50 C51 C52 C53 -2.3(10)
C51 C52 C53 C54 2.7(9)
C52 C53 C54 C49 -2.8(9)
C50 C49 C54 C53 2.4(9)
P1 C49 C54 C53 -170.6(4)
N1 P1 C55 C60 23.3(6)
C49 P1 C55 C60 148.1(5)
C43 P1 C55 C60 -94.9(5)
N1 P1 C55 C56 -158.4(5)
C49 P1 C55 C56 -33.6(6)
C43 P1 C55 C56 83.4(5)
C60 C55 C56 C57 -4.6(10)
P1 C55 C56 C57 177.2(5)
C55 C56 C57 C58 3.0(11)
C56 C57 C58 C59 -0.2(13)
C57 C58 C59 C60 -1.2(13)
C58 C59 C60 C55 -0.3(11)
C56 C55 C60 C59 3.2(10)
P1 C55 C60 C59 -178.5(5)
N1 P2 C61 C62 105.2(7)
C67 P2 C61 C62 -134.8(6)
C73 P2 C61 C62 -20.4(8)
C73' P2 C61 C62 -16.9(9)
N1 P2 C61 C66 -69.0(7)
C67 P2 C61 C66 51.0(7)
C73 P2 C61 C66 165.5(7)
C73' P2 C61 C66 169.0(8)
C66 C61 C62 C63 -1.9(11)
P2 C61 C62 C63 -176.2(6)
C61 C62 C63 C64 2.7(12)
C62 C63 C64 C65 -3.5(13)
C63 C64 C65 C66 3.2(13)
C62 C61 C66 C65 1.8(12)
P2 C61 C66 C65 176.0(6)
C64 C65 C66 C61 -2.4(12)
N1 P2 C67 C68 144.9(5)
C61 P2 C67 C68 20.1(7)
C73 P2 C67 C68 -92.3(7)
C73' P2 C67 C68 -98.0(8)
N1 P2 C67 C72 -37.5(6)
C61 P2 C67 C72 -162.4(6)
C73 P2 C67 C72 85.2(7)
C73' P2 C67 C72 79.6(8)
C72 C67 C68 C69 0.7(10)
P2 C67 C68 C69 178.3(5)
C67 C68 C69 C70 -0.6(12)
C68 C69 C70 C71 0.3(13)
C69 C70 C71 C72 -0.1(13)
C70 C71 C72 C67 0.3(12)
C68 C67 C72 C71 -0.6(10)
P2 C67 C72 C71 -178.2(6)
N1 P2 C73 C78 -10.7(8)
C61 P2 C73 C78 115.3(7)
C67 P2 C73 C78 -128.8(7)
N1 P2 C73 C74 172.3(6)
C61 P2 C73 C74 -61.6(8)
C67 P2 C73 C74 54.2(8)
C78 C73 C74 C75 0.1(3)
P2 C73 C74 C75 176.9(9)
C73 C74 C75 C76 -0.1(3)
C74 C75 C76 C77 0.2(6)
C75 C76 C77 C78 -0.4(8)
C74 C73 C78 C77 -0.2(6)
P2 C73 C78 C77 -176.9(10)
C76 C77 C78 C73 0.4(8)
N1 P2 C73' C78' -29.1(8)
C61 P2 C73' C78' 96.6(8)
C67 P2 C73' C78' -144.9(7)
N1 P2 C73' C74' 154.5(8)
C61 P2 C73' C74' -79.9(10)
C67 P2 C73' C74' 38.7(11)
C78' C73' C74' C75' -0.1(3)
P2 C73' C74' C75' 176.4(10)
C73' C74' C75' C76' -0.1(3)
C74' C75' C76' C77' 0.3(6)
C75' C76' C77' C78' -0.2(8)
C74' C73' C78' C77' 0.2(6)
P2 C73' C78' C77' -176.4(11)
C76' C77' C78' C73' 0.0(8)
